data_4343809
loop_
_publ_author_name
'Bowmaker, G.A.'
'Hanna, J.V.'
'Pakawatchai, C.'
'Skelton, B.W.'
'White, A.H.'
'Thanyasirikul, Y.'

_publ_section_title
;
 Crystal structures and vibrational spectroscopy of copper(I) thiourea
 complexes
;
_journal_name_full 'Inorganic Chemistry'
_journal_page_first 350
_journal_page_last 368
_journal_volume 48
_journal_year 2009
_chemical_formula_sum 'C6 H26 Cu4 I4 N12 O S6'
_chemical_name_systematic '(Cu4 I4 (S C (N H2)2)6) (H2 O)'
_space_group_IT_number 2
_symmetry_space_group_name_Hall '-P 1'
_symmetry_space_group_name_H-M 'P -1'
_cell_angle_alpha 84.732
_cell_angle_beta 73.898
_cell_angle_gamma 78.969
_cell_formula_units_Z 4
_cell_length_a 11.5921
_cell_length_b 14.4772
_cell_length_c 20.319
_cell_volume 3212.937
_citation_journal_id_ASTM INOCAJ
_cod_data_source_file Bowmaker_INOCAJ_2009_1654.cif
_cod_data_source_block C6H26Cu4I4N12O1S6
_cod_original_formula_sum 'C6 H26 Cu4 I4 N12 O1 S6'
_cod_database_code 4343809

loop_
_symmetry_equiv_pos_as_xyz
x,y,z
-x,-y,-z

loop_
_atom_site_label
_atom_site_type_symbol
_atom_site_fract_x
_atom_site_fract_y
_atom_site_fract_z
_atom_site_occupancy
_atom_site_U_iso_or_equiv
H42 H+1 0.2333 0.0407 0.3781 1 0.0
H7 H+1 -0.0562 0.4035 0.4906 1 0.0
N16 N-3 -0.2628 0.0248 0.3161 0.5 0.0
S6 S-2 0.42594 0.70351 0.25399 1 0.0
H18 H+1 0.2947 0.6159 0.5046 1 0.0
C6 C+4 0.58 0.6961 0.24589 1 0.0
Cu4 Cu+1 0.34512 0.6587 0.36766 1 0.0
Cu2 Cu+1 0.40582 0.59027 0.18831 1 0.0
H38 H+1 -0.1794 0.275 0.0403 1 0.0
Cu7 Cu+1 0.06295 0.15805 0.31456 1 0.0
S11 S-2 -0.03142 0.28607 0.2617 1 0.0
Cu3 Cu+1 0.38374 0.40405 0.33577 1 0.0
S3 S-2 0.13708 0.66499 0.38402 1 0.0
I7 I-1 0.01996 0.14058 0.447196 1 0.0
H31 H+1 -0.3362 0.0223 0.343 0.5 0.0
S12 S-2 0.19054 0.24947 0.09177 1 0.0
H25 H+1 0.4317 -0.1871 0.1111 1 0.0
N19 N-3 -0.1726 0.2193 0.0241 1 0.0
C1 C+4 0.186 0.5132 0.1514 1 0.0
H10 H+1 0.1741 0.8431 0.3939 1 0.0
N22 N-3 0.4472 -0.0101 0.25 1 0.0
S1 S-2 0.1993 0.59742 0.20272 1 0.0
H49 H+1 0.2736 0.1487 -0.0671 1 0.0
S8 S-2 -0.0273 0.02558 0.2878 1 0.0
Cu6 Cu+1 0.28953 0.1129 0.13561 1 0.0
C4 C+4 0.4926 0.3568 0.17193 1 0.0
I4 I-1 0.37996 0.790366 0.447255 1 0.0
C5 C+4 0.3729 0.4885 0.48277 1 0.0
H50 H+1 0.3167 0.1173 -0.003 1 0.0
N12 N-3 0.6139 0.7459 0.28674 1 0.0
N2 N-3 0.0977 0.4642 0.1744 1 0.0
N23 N-3 -0.266 0.3432 0.2719 1 0.0
H9 H+1 0.0956 0.9071 0.3532 1 0.0
C11 C+4 0.3409 0.0343 0.2877 1 0.0
N11 N-3 0.6633 0.6463 0.1985 1 0.0
S9 S-2 -0.11811 0.15017 0.13889 1 0.0
H24 H+1 0.5585 0.7794 0.3186 1 0.0
N15 N-3 -0.19 0.0178 0.4101 0.5 0.0
H5 H+1 0.1165 0.3282 0.5146 1 0.0
C2 C+4 0.1025 0.3859 0.42778 1 0.0
H2 H+1 0.3191 0.533 0.0745 1 0.0
H45 H+1 -0.3438 0.3527 0.2942 1 0.0
I3 I-1 0.46807 0.226018 0.379 1 0.0
H11 H+1 -0.0195 0.8454 0.3014 1 0.0
H47 H+1 -0.2991 0.2854 0.3911 1 0.0
H14 H+1 0.4102 0.2744 0.2388 1 0.0
H27 H+1 0.2564 -0.2469 0.1336 1 0.0
H46 H+1 -0.2432 0.3613 0.2284 1 0.0
H40 H+1 -0.1109 0.0075 0.0588 1 0.0
S10 S-2 0.26019 0.12793 0.25146 1 0.0
H13 H+1 0.448 0.2389 0.1663 1 0.0
H6 H+1 0.2376 0.319 0.4596 1 0.0
H51 H+1 0.1317 0.2795 -0.0675 1 0.0
Cu8 Cu+1 -0.0201 0.27322 0.14659 1 0.0
I5 I-1 -0.1217 -0.13722 0.166067 1 0.0
H39 H+1 -0.1455 0.0549 -0.0048 1 0.0
N17 N-3 -0.222 0.0588 0.3918 0.5 0.0
H36 H+1 -0.2388 0.075 0.2428 0.5 0.0
H1 H+1 0.2503 0.4584 0.0637 1 0.0
N7 N-3 0.4452 0.282 0.1948 1 0.0
H41 H+1 0.3483 -0.0331 0.3723 1 0.0
Cu5 Cu+1 -0.01343 0.01055 0.17342 1 0.0
O1 O-2 -0.0773 0.6325 0.1438 0.5 0.0
C10 C+4 -0.1417 0.1423 0.0596 1 0.0
C3 C+4 0.0841 0.7775 0.35432 1 0.0
S2 S-2 0.18134 0.40738 0.34418 1 0.0
H23 H+1 0.6918 0.7455 0.282 1 0.0
O3 O-2 0.4406 0.0219 0.5396 0.5 0.0
I8 I-1 -0.13447 0.431424 0.091711 1 0.0
H4 H+1 0.0483 0.4731 0.2157 1 0.0
H16 H+1 0.577 0.4173 0.0897 1 0.0
H21 H+1 0.7411 0.6461 0.194 1 0.0
N5 N-3 0.122 0.8505 0.36872 1 0.0
N25 N-3 0.2704 0.1572 -0.02431 1 0.0
C9 C+4 -0.1838 0.055 0.3246 0.5 0.0
C13 C+4 0.1962 0.23 0.00792 1 0.0
H32 H+1 -0.2507 0.0284 0.2712 0.5 0.0
H28 H+1 0.1347 -0.1811 0.1396 1 0.0
H26 H+1 0.4288 -0.0811 0.102 1 0.0
H33 H+1 -0.3 0.0762 0.4118 0.5 0.0
N14 N-3 0.2143 -0.1896 0.1326 1 0.0
N24 N-3 -0.221 0.2754 0.36947 1 0.0
N13 N-3 0.3904 -0.1295 0.1101 1 0.0
S7 S-2 0.18978 -0.00381 0.11403 1 0.0
H15 H+1 0.5466 0.3233 0.078 1 0.0
H37 H+1 -0.1865 0.215 -0.0159 1 0.0
H22 H+1 0.6414 0.6131 0.1713 1 0.0
N18 N-3 -0.2635 0.0774 0.2878 0.5 0.0
O2 O-2 0.3759 0.087 0.6509 0.5 0.0
C7 C+4 0.2711 -0.1157 0.12052 1 0.0
H30 H+1 -0.1296 0.0166 0.4287 0.5 0.0
H43 H+1 0.4921 -0.0547 0.2691 1 0.0
N10 N-3 0.3919 0.4029 0.50983 1 0.0
H17 H+1 0.2776 0.5472 0.5666 1 0.0
H35 H+1 -0.3414 0.0947 0.3082 0.5 0.0
O4 O-2 0.3425 0.0941 0.5197 0.5 0.0
C8 C+4 -0.1699 0.0232 0.3432 0.5 0.0
N3 N-3 0.1584 0.3392 0.47228 1 0.0
N8 N-3 0.5445 0.3669 0.10593 1 0.0
H20 H+1 0.435 0.3563 0.4838 1 0.0
Cu1 Cu+1 0.10801 0.55903 0.31498 1 0.0
H29 H+1 -0.2639 0.0153 0.4364 0.5 0.0
I6 I-1 0.52812 0.08439 0.07578 1 0.0
H34 H+1 -0.1694 0.044 0.4167 0.5 0.0
H12 H+1 -0.0189 0.7396 0.307 1 0.0
N4 N-3 -0.0157 0.4152 0.448 1 0.0
S4 S-2 0.48933 0.44213 0.22658 1 0.0
H3 H+1 0.0878 0.4225 0.1485 1 0.0
N21 N-3 0.3034 0.0115 0.3532 1 0.0
N9 N-3 0.3077 0.5584 0.52248 1 0.0
I1 I-1 -0.138901 0.577448 0.326552 1 0.0
I2 I-1 0.51954 0.627587 0.057889 1 0.0
N6 N-3 0.0068 0.7887 0.3168 1 0.0
H19 H+1 0.3615 0.3922 0.554 1 0.0
S5 S-2 0.43623 0.51136 0.39631 1 0.0
H44 H+1 0.4725 0.0051 0.2061 1 0.0
H8 H+1 -0.0545 0.4464 0.419 1 0.0
C12 C+4 -0.1843 0.3022 0.3035 1 0.0
N20 N-3 -0.1316 0.059 0.03517 1 0.0
N1 N-3 0.26 0.5001 0.08972 1 0.0
H52 H+1 0.0781 0.3375 -0.0037 1 0.0
N26 N-3 0.1278 0.2888 -0.02465 1 0.0
H48 H+1 -0.1671 0.2477 0.3914 1 0.0
